data_7233585
loop_
_publ_author_name
'Xiao-Peng Zhang'
'Tao Wu'
'Jian Liu'
'Jing-Xuan Zhang'
'Cheng-Hui Li'
'Xiao-Zeng You'

_publ_section_title
;
 Vapor-induced chiroptical switching in chiral cyclometalated platinum(II)
 complexes with pinene functionalized C^N^N ligands
;
_journal_name_full 'Journal of Materials Chemistry C'
_journal_page_first 184
_journal_page_last 194
_journal_paper_doi 10.1039/C3TC31997K
_journal_volume 2
_journal_year 2014
_chemical_absolute_configuration unk
_chemical_formula_moiety 'C31 H26 N2 Pt'
_chemical_formula_sum 'C31 H26 N2 Pt'
_chemical_formula_weight 621.63
_space_group_IT_number 19
_space_group_name_Hall 'P 2ac 2ab'
_space_group_name_H-M_alt 'P 21 21 21'
_symmetry_cell_setting orthorhombic
_symmetry_space_group_name_H-M 'P 21 21 21'
_atom_sites_solution_hydrogens geom
_atom_sites_solution_primary direct
_atom_sites_solution_secondary difmap
_cell_angle_alpha 90.00
_cell_angle_beta 90.00
_cell_angle_gamma 90.00
_cell_formula_units_Z 4
_cell_length_a 6.018(3)
_cell_length_b 15.716(8)
_cell_length_c 25.260(12)
_cell_measurement_reflns_used 3608
_cell_measurement_temperature 296(2)
_cell_measurement_theta_max 22.6415
_cell_measurement_theta_min 2.592
_cell_volume 2389(2)
_computing_cell_refinement SMART
_computing_data_collection SMART,(Bruker,2000)
_computing_data_reduction SAINT(Bruker,2000)
_computing_molecular_graphics SHELXTL
_computing_publication_material SHELXTL
_computing_structure_refinement SHELXTL
_computing_structure_solution 'SHELXTL(Bruker,2000) '
_diffrn_ambient_temperature 296(2)
_diffrn_measured_fraction_theta_full 0.996
_diffrn_measured_fraction_theta_max 0.996
_diffrn_measurement_device_type 'Bruker Smart Aepex CCD'
_diffrn_measurement_method 'phi and omega scans'
_diffrn_radiation_monochromator graphite
_diffrn_radiation_source 'fine-focus sealed tube'
_diffrn_radiation_type MoK\a
_diffrn_radiation_wavelength 0.71073
_diffrn_reflns_av_R_equivalents 0.1698
_diffrn_reflns_av_sigmaI/netI 0.1302
_diffrn_reflns_limit_h_max 7
_diffrn_reflns_limit_h_min -7
_diffrn_reflns_limit_k_max 18
_diffrn_reflns_limit_k_min -17
_diffrn_reflns_limit_l_max 29
_diffrn_reflns_limit_l_min -30
_diffrn_reflns_number 16636
_diffrn_reflns_theta_full 25.00
_diffrn_reflns_theta_max 25.00
_diffrn_reflns_theta_min 1.53
_exptl_absorpt_coefficient_mu 5.895
_exptl_absorpt_correction_T_max 0.4523
_exptl_absorpt_correction_T_min 0.2990
_exptl_absorpt_correction_type multi-scan
_exptl_absorpt_process_details SADABS;Bruker,2000
_exptl_crystal_colour orange
_exptl_crystal_density_diffrn 1.728
_exptl_crystal_density_method 'not measured'
_exptl_crystal_description block
_exptl_crystal_F_000 1216
_exptl_crystal_size_max 0.27
_exptl_crystal_size_mid 0.23
_exptl_crystal_size_min 0.16
_refine_diff_density_max 2.661
_refine_diff_density_min -1.280
_refine_diff_density_rms 0.185
_refine_ls_abs_structure_details 'Flack H D (1983), Acta Cryst. A39, 876-881'
_refine_ls_abs_structure_Flack 0.00(2)
_refine_ls_extinction_method none
_refine_ls_goodness_of_fit_ref 1.004
_refine_ls_hydrogen_treatment constr
_refine_ls_matrix_type full
_refine_ls_number_parameters 309
_refine_ls_number_reflns 4191
_refine_ls_number_restraints 1
_refine_ls_restrained_S_all 1.004
_refine_ls_R_factor_all 0.0825
_refine_ls_R_factor_gt 0.0575
_refine_ls_shift/su_max 0.002
_refine_ls_shift/su_mean 0.000
_refine_ls_structure_factor_coef Fsqd
_refine_ls_weighting_details 'calc w=1/[\s^2^(Fo^2^)+(0.0450P)^2^+0.5500P] where P=(Fo^2^+2Fc^2^)/3'
_refine_ls_weighting_scheme calc
_refine_ls_wR_factor_gt 0.1148
_refine_ls_wR_factor_ref 0.1203
_reflns_number_gt 3240
_reflns_number_total 4191
_reflns_threshold_expression >2sigma(I)
_cod_data_source_file 1000004.cif
_cod_data_source_block PCOD1000004
_cod_depositor_comments
;
The following automatic conversions were performed:

data item '_symmetry_cell_setting' value 'Orthorhombic' was changed
to 'orthorhombic' in accordance with the built-in table derived from
the CIF Core dictionary named 'cif_core.dic' version 2.4.5 last
updated on 2014-11-21.

Automatic conversion script
Id: cif_fix_values 6909 2019-04-08 15:41:33Z antanas 
;
_cod_original_sg_symbol_H-M 'P2(1)2(1)2(1) '
_cod_database_code 7233585

loop_
_symmetry_equiv_pos_as_xyz
'x, y, z'
'-x+1/2, -y, z+1/2'
'-x, y+1/2, -z+1/2'
'x+1/2, -y+1/2, -z'

loop_
_atom_site_label
_atom_site_type_symbol
_atom_site_fract_x
_atom_site_fract_y
_atom_site_fract_z
_atom_site_U_iso_or_equiv
_atom_site_adp_type
_atom_site_occupancy
_atom_site_symmetry_multiplicity
_atom_site_calc_flag
_atom_site_refinement_flags
_atom_site_disorder_assembly
_atom_site_disorder_group
C1 C 0.702(2) 0.9683(6) 0.8980(4) 0.057(3) Uani 1 1 d U . .
C2 C 0.6218(17) 0.9944(6) 0.7805(4) 0.046(3) Uani 1 1 d . . .
C3 C 0.502(2) 1.0176(7) 0.9072(5) 0.065(3) Uani 1 1 d . . .
H3 H 0.4189 1.0381 0.8789 0.078 Uiso 1 1 calc R . .
C4 C 0.436(2) 1.0339(8) 0.9589(5) 0.069(4) Uani 1 1 d . . .
H4 H 0.3058 1.0639 0.9659 0.083 Uiso 1 1 calc R . .
C5 C 0.570(3) 1.0042(8) 1.0003(5) 0.086(5) Uani 1 1 d . . .
H5 H 0.5321 1.0189 1.0348 0.103 Uiso 1 1 calc R . .
C6 C 0.756(2) 0.9535(7) 0.9921(5) 0.073(4) Uani 1 1 d . . .
H6 H 0.8362 0.9308 1.0202 0.087 Uiso 1 1 calc R . .
C7 C 0.8161(19) 0.9388(8) 0.9407(3) 0.058(2) Uani 1 1 d U . .
C8 C 1.014(2) 0.8855(6) 0.9264(5) 0.057(3) Uani 1 1 d . . .
C9 C 1.163(3) 0.8467(7) 0.9606(4) 0.069(3) Uani 1 1 d . . .
H9 H 1.1426 0.8501 0.9971 0.083 Uiso 1 1 calc R . .
C10 C 1.340(2) 0.8031(8) 0.9398(5) 0.078(4) Uani 1 1 d . . .
H10 H 1.4409 0.7771 0.9624 0.094 Uiso 1 1 calc R . .
C11 C 1.3692(17) 0.7971(6) 0.8858(4) 0.054(3) Uani 1 1 d . . .
H11 H 1.4897 0.7682 0.8714 0.065 Uiso 1 1 calc R . .
C12 C 1.2141(18) 0.8357(6) 0.8542(4) 0.052(3) Uani 1 1 d . . .
C13 C 1.2143(16) 0.8359(6) 0.7959(4) 0.047(3) Uani 1 1 d . . .
C14 C 1.3637(18) 0.7924(6) 0.7653(4) 0.055(3) Uani 1 1 d . . .
H14 H 1.4765 0.7619 0.7819 0.067 Uiso 1 1 calc R . .
C15 C 1.3524(18) 0.7922(5) 0.7110(4) 0.046(3) Uani 1 1 d . . .
C16 C 1.179(2) 0.8396(6) 0.6878(4) 0.049(3) Uani 1 1 d . . .
C17 C 1.0292(19) 0.8802(6) 0.7199(4) 0.047(3) Uani 1 1 d . . .
H17 H 0.9132 0.9100 0.7042 0.056 Uiso 1 1 calc R . .
C18 C 1.5009(19) 0.7422(6) 0.6738(5) 0.062(3) Uani 1 1 d . . .
H18A H 1.6544 0.7582 0.6799 0.075 Uiso 1 1 calc R . .
H18B H 1.4863 0.6820 0.6815 0.075 Uiso 1 1 calc R . .
C19 C 1.444(2) 0.7575(8) 0.6173(6) 0.076(4) Uani 1 1 d . . .
H19 H 1.5405 0.7293 0.5914 0.091 Uiso 1 1 calc R . .
C20 C 1.403(2) 0.8524(9) 0.6078(6) 0.089(5) Uani 1 1 d . . .
H20A H 1.4088 0.8691 0.5708 0.106 Uiso 1 1 calc R . .
H20B H 1.4927 0.8898 0.6296 0.106 Uiso 1 1 calc R . .
C21 C 1.165(2) 0.8384(7) 0.6289(4) 0.059(3) Uani 1 1 d . . .
H21 H 1.0477 0.8732 0.6129 0.071 Uiso 1 1 calc R . .
C22 C 1.185(2) 0.7449(7) 0.6085(4) 0.059(3) Uani 1 1 d . . .
C23 C 1.0690(16) 0.6748(7) 0.6397(5) 0.061(3) Uani 1 1 d . . .
H23A H 1.0589 0.6911 0.6763 0.091 Uiso 1 1 calc R . .
H23B H 1.1526 0.6230 0.6368 0.091 Uiso 1 1 calc R . .
H23C H 0.9224 0.6662 0.6257 0.091 Uiso 1 1 calc R . .
C24 C 1.123(3) 0.7403(11) 0.5492(6) 0.101(5) Uani 1 1 d . . .
H24A H 1.1471 0.6836 0.5364 0.151 Uiso 1 1 calc R . .
H24B H 1.2133 0.7794 0.5296 0.151 Uiso 1 1 calc R . .
H24C H 0.9690 0.7551 0.5449 0.151 Uiso 1 1 calc R . .
C25 C 0.5066(18) 1.0267(7) 0.7482(4) 0.049(3) Uani 1 1 d . . .
C26 C 0.3560(16) 1.0623(7) 0.7093(4) 0.045(2) Uani 1 1 d . . .
C27 C 0.4182(16) 1.0687(8) 0.6573(4) 0.058(3) Uani 1 1 d . . .
H27 H 0.5581 1.0501 0.6467 0.069 Uiso 1 1 calc R . .
C28 C 0.274(2) 1.1024(10) 0.6207(5) 0.079(5) Uani 1 1 d . . .
H28 H 0.3166 1.1048 0.5853 0.095 Uiso 1 1 calc R . .
C29 C 0.070(2) 1.1327(10) 0.6353(7) 0.088(5) Uani 1 1 d . . .
H29 H -0.0247 1.1565 0.6104 0.106 Uiso 1 1 calc R . .
C30 C 0.009(2) 1.1272(8) 0.6871(6) 0.084(5) Uani 1 1 d . . .
H30 H -0.1298 1.1472 0.6977 0.101 Uiso 1 1 calc R . .
C31 C 0.1486(19) 1.0926(6) 0.7233(5) 0.058(3) Uani 1 1 d . . .
H31 H 0.1038 1.0892 0.7585 0.070 Uiso 1 1 calc R . .
N1 N 1.0416(15) 0.8763(5) 0.8745(3) 0.044(2) Uani 1 1 d . . .
N2 N 1.0414(16) 0.8792(5) 0.7730(4) 0.050(2) Uani 1 1 d . . .
Pt1 Pt 0.82782(6) 0.93471(2) 0.828069(15) 0.04260(9) Uani 1 1 d . . .

loop_
_atom_site_aniso_label
_atom_site_aniso_U_11
_atom_site_aniso_U_22
_atom_site_aniso_U_33
_atom_site_aniso_U_23
_atom_site_aniso_U_13
_atom_site_aniso_U_12
C1 0.100(8) 0.040(4) 0.031(5) -0.006(4) 0.017(5) -0.026(5)
C2 0.061(7) 0.044(5) 0.033(5) -0.008(4) 0.012(5) -0.004(4)
C3 0.093(8) 0.045(6) 0.057(7) -0.005(5) 0.019(6) -0.025(6)
C4 0.080(8) 0.052(6) 0.074(9) -0.007(6) 0.023(6) -0.011(6)
C5 0.137(13) 0.067(7) 0.054(8) -0.002(7) 0.020(8) -0.014(8)
C6 0.090(9) 0.061(7) 0.067(8) -0.012(6) -0.003(6) -0.005(5)
C7 0.072(6) 0.068(6) 0.032(5) -0.005(5) 0.011(4) -0.016(7)
C8 0.075(7) 0.029(4) 0.068(8) 0.007(4) -0.015(6) -0.020(5)
C9 0.102(8) 0.067(6) 0.038(6) 0.012(5) -0.019(7) -0.022(8)
C10 0.083(7) 0.071(7) 0.080(8) 0.007(7) -0.046(7) -0.011(8)
C11 0.056(6) 0.039(5) 0.066(7) 0.001(5) -0.025(5) -0.002(5)
C12 0.064(7) 0.041(5) 0.051(6) 0.002(5) -0.012(5) -0.013(5)
C13 0.043(6) 0.037(4) 0.062(7) -0.004(5) -0.010(5) -0.004(4)
C14 0.053(6) 0.038(5) 0.075(7) -0.001(5) -0.013(5) 0.006(5)
C15 0.047(6) 0.027(4) 0.065(7) -0.009(4) -0.012(5) 0.010(4)
C16 0.055(5) 0.038(4) 0.055(6) 0.006(4) 0.015(5) -0.002(5)
C17 0.063(6) 0.037(5) 0.040(6) 0.003(4) -0.007(5) 0.008(5)
C18 0.056(6) 0.054(5) 0.077(7) -0.020(6) -0.001(7) 0.010(5)
C19 0.059(7) 0.052(6) 0.117(12) 0.000(7) 0.025(7) 0.020(5)
C20 0.101(11) 0.078(9) 0.088(10) 0.008(8) 0.035(7) -0.008(7)
C21 0.058(6) 0.053(5) 0.066(7) 0.010(5) 0.019(6) 0.020(6)
C22 0.058(6) 0.071(7) 0.047(6) -0.005(5) 0.009(6) 0.015(6)
C23 0.037(5) 0.049(6) 0.097(9) -0.014(6) 0.007(5) -0.008(4)
C24 0.102(12) 0.114(12) 0.087(10) -0.029(9) -0.016(9) 0.026(9)
C25 0.050(6) 0.049(5) 0.048(7) -0.002(5) 0.004(5) 0.000(5)
C26 0.043(5) 0.044(4) 0.047(5) -0.002(5) 0.003(4) 0.014(6)
C27 0.040(5) 0.076(7) 0.057(7) 0.013(7) 0.004(4) 0.011(6)
C28 0.088(11) 0.095(10) 0.055(8) 0.015(7) -0.006(6) 0.005(7)
C29 0.083(9) 0.074(9) 0.107(12) 0.003(8) -0.026(8) 0.028(7)
C30 0.061(7) 0.055(6) 0.135(14) -0.013(7) -0.019(8) 0.019(6)
C31 0.040(6) 0.057(6) 0.077(8) -0.014(5) 0.006(6) 0.019(5)
N1 0.065(5) 0.046(4) 0.022(4) -0.002(3) -0.003(4) -0.008(4)
N2 0.070(6) 0.023(4) 0.056(6) -0.002(3) -0.011(4) 0.009(4)
Pt1 0.04876(17) 0.03747(13) 0.04157(18) 0.00103(18) -0.00090(18) -0.00046(18)

loop_
_atom_type_symbol
_atom_type_description
_atom_type_scat_dispersion_real
_atom_type_scat_dispersion_imag
_atom_type_scat_source
C C 0.0033 0.0016 'International Tables Vol C Tables 4.2.6.8 and 6.1.1.4'
H H 0.0000 0.0000 'International Tables Vol C Tables 4.2.6.8 and 6.1.1.4'
N N 0.0061 0.0033 'International Tables Vol C Tables 4.2.6.8 and 6.1.1.4'
Pt Pt -1.7033 8.3905 'International Tables Vol C Tables 4.2.6.8 and 6.1.1.4'

loop_
_geom_angle_atom_site_label_1
_geom_angle_atom_site_label_2
_geom_angle_atom_site_label_3
_geom_angle
_geom_angle_site_symmetry_1
_geom_angle_site_symmetry_3
C7 C1 C3 118.3(10) . .
C7 C1 Pt1 114.8(9) . .
C3 C1 Pt1 126.9(8) . .
C25 C2 Pt1 174.2(9) . .
C4 C3 C1 119.2(12) . .
C4 C3 H3 120.4 . .
C1 C3 H3 120.4 . .
C3 C4 C5 118.4(13) . .
C3 C4 H4 120.8 . .
C5 C4 H4 120.8 . .
C6 C5 C4 123.0(12) . .
C6 C5 H5 118.5 . .
C4 C5 H5 118.5 . .
C7 C6 C5 116.8(12) . .
C7 C6 H6 121.6 . .
C5 C6 H6 121.6 . .
C1 C7 C6 124.2(12) . .
C1 C7 C8 113.6(9) . .
C6 C7 C8 122.2(10) . .
N1 C8 C9 119.3(11) . .
N1 C8 C7 113.3(9) . .
C9 C8 C7 127.4(11) . .
C10 C9 C8 118.8(11) . .
C10 C9 H9 120.6 . .
C8 C9 H9 120.6 . .
C9 C10 C11 120.9(11) . .
C9 C10 H10 119.5 . .
C11 C10 H10 119.5 . .
C12 C11 C10 117.3(11) . .
C12 C11 H11 121.4 . .
C10 C11 H11 121.4 . .
N1 C12 C11 121.6(10) . .
N1 C12 C13 112.7(9) . .
C11 C12 C13 125.7(10) . .
C14 C13 N2 120.5(10) . .
C14 C13 C12 124.3(10) . .
N2 C13 C12 115.1(9) . .
C13 C14 C15 122.1(10) . .
C13 C14 H14 118.9 . .
C15 C14 H14 118.9 . .
C14 C15 C16 116.7(9) . .
C14 C15 C18 126.2(9) . .
C16 C15 C18 117.0(9) . .
C17 C16 C15 119.2(9) . .
C17 C16 C21 124.1(10) . .
C15 C16 C21 116.6(9) . .
N2 C17 C16 123.3(10) . .
N2 C17 H17 118.3 . .
C16 C17 H17 118.3 . .
C19 C18 C15 112.0(9) . .
C19 C18 H18A 109.2 . .
C15 C18 H18A 109.2 . .
C19 C18 H18B 109.2 . .
C15 C18 H18B 109.2 . .
H18A C18 H18B 107.9 . .
C18 C19 C20 110.3(12) . .
C18 C19 C22 109.9(10) . .
C20 C19 C22 86.5(10) . .
C18 C19 H19 115.6 . .
C20 C19 H19 115.6 . .
C22 C19 H19 115.6 . .
C19 C20 C21 87.5(10) . .
C19 C20 H20A 114.1 . .
C21 C20 H20A 114.1 . .
C19 C20 H20B 114.1 . .
C21 C20 H20B 114.1 . .
H20A C20 H20B 111.2 . .
C16 C21 C20 107.0(11) . .
C16 C21 C22 109.7(8) . .
C20 C21 C22 87.1(9) . .
C16 C21 H21 116.4 . .
C20 C21 H21 116.4 . .
C22 C21 H21 116.4 . .
C23 C22 C24 110.8(11) . .
C23 C22 C21 118.3(9) . .
C24 C22 C21 110.2(10) . .
C23 C22 C19 117.9(10) . .
C24 C22 C19 112.3(11) . .
C21 C22 C19 85.0(9) . .
C22 C23 H23A 109.5 . .
C22 C23 H23B 109.5 . .
H23A C23 H23B 109.5 . .
C22 C23 H23C 109.5 . .
H23A C23 H23C 109.5 . .
H23B C23 H23C 109.5 . .
C22 C24 H24A 109.5 . .
C22 C24 H24B 109.5 . .
H24A C24 H24B 109.5 . .
C22 C24 H24C 109.5 . .
H24A C24 H24C 109.5 . .
H24B C24 H24C 109.5 . .
C2 C25 C26 176.6(12) . .
C27 C26 C31 117.8(10) . .
C27 C26 C25 120.4(9) . .
C31 C26 C25 121.7(9) . .
C28 C27 C26 120.1(11) . .
C28 C27 H27 120.0 . .
C26 C27 H27 120.0 . .
C29 C28 C27 121.3(13) . .
C29 C28 H28 119.3 . .
C27 C28 H28 119.3 . .
C30 C29 C28 118.8(14) . .
C30 C29 H29 120.6 . .
C28 C29 H29 120.6 . .
C31 C30 C29 120.2(13) . .
C31 C30 H30 119.9 . .
C29 C30 H30 119.9 . .
C30 C31 C26 121.8(12) . .
C30 C31 H31 119.1 . .
C26 C31 H31 119.1 . .
C12 N1 C8 122.1(9) . .
C12 N1 Pt1 120.5(6) . .
C8 N1 Pt1 117.2(7) . .
C17 N2 C13 118.0(9) . .
C17 N2 Pt1 128.9(7) . .
C13 N2 Pt1 113.1(7) . .
C2 Pt1 N1 178.3(4) . .
C2 Pt1 C1 100.1(5) . .
N1 Pt1 C1 81.1(4) . .
C2 Pt1 N2 100.4(4) . .
N1 Pt1 N2 78.5(3) . .
C1 Pt1 N2 159.5(4) . .

loop_
_geom_bond_atom_site_label_1
_geom_bond_atom_site_label_2
_geom_bond_distance
_geom_bond_site_symmetry_2
C1 C7 1.363(15) .
C1 C3 1.450(18) .
C1 Pt1 1.993(10) .
C2 C25 1.185(14) .
C2 Pt1 1.965(10) .
C3 C4 1.389(17) .
C3 H3 0.9300 .
C4 C5 1.399(19) .
C4 H4 0.9300 .
C5 C6 1.392(19) .
C5 H5 0.9300 .
C6 C7 1.365(16) .
C6 H6 0.9300 .
C7 C8 1.502(17) .
C8 N1 1.329(13) .
C8 C9 1.385(17) .
C9 C10 1.37(2) .
C9 H9 0.9300 .
C10 C11 1.379(16) .
C10 H10 0.9300 .
C11 C12 1.369(14) .
C11 H11 0.9300 .
C12 N1 1.322(14) .
C12 C13 1.474(13) .
C13 C14 1.369(15) .
C13 N2 1.372(13) .
C14 C15 1.375(14) .
C14 H14 0.9300 .
C15 C16 1.411(15) .
C15 C18 1.515(15) .
C16 C17 1.369(15) .
C16 C21 1.490(14) .
C17 N2 1.342(13) .
C17 H17 0.9300 .
C18 C19 1.487(19) .
C18 H18A 0.9700 .
C18 H18B 0.9700 .
C19 C20 1.532(19) .
C19 C22 1.589(18) .
C19 H19 0.9800 .
C20 C21 1.543(19) .
C20 H20A 0.9700 .
C20 H20B 0.9700 .
C21 C22 1.560(15) .
C21 H21 0.9800 .
C22 C23 1.523(16) .
C22 C24 1.546(17) .
C23 H23A 0.9600 .
C23 H23B 0.9600 .
C23 H23C 0.9600 .
C24 H24A 0.9600 .
C24 H24B 0.9600 .
C24 H24C 0.9600 .
C25 C26 1.448(15) .
C26 C27 1.372(13) .
C26 C31 1.381(14) .
C27 C28 1.371(17) .
C27 H27 0.9300 .
C28 C29 1.368(19) .
C28 H28 0.9300 .
C29 C30 1.36(2) .
C29 H29 0.9300 .
C30 C31 1.357(18) .
C30 H30 0.9300 .
C31 H31 0.9300 .
N1 Pt1 1.968(8) .
N2 Pt1 2.086(9) .

loop_
_geom_torsion_atom_site_label_1
_geom_torsion_atom_site_label_2
_geom_torsion_atom_site_label_3
_geom_torsion_atom_site_label_4
_geom_torsion
_geom_torsion_site_symmetry_1
_geom_torsion_site_symmetry_2
_geom_torsion_site_symmetry_3
_geom_torsion_site_symmetry_4
C7 C1 C3 C4 0.8(15) . . . .
Pt1 C1 C3 C4 178.8(8) . . . .
C1 C3 C4 C5 2.0(16) . . . .
C3 C4 C5 C6 -5.0(19) . . . .
C4 C5 C6 C7 5.0(19) . . . .
C3 C1 C7 C6 -0.8(17) . . . .
Pt1 C1 C7 C6 -179.1(9) . . . .
C3 C1 C7 C8 177.6(9) . . . .
Pt1 C1 C7 C8 -0.7(12) . . . .
C5 C6 C7 C1 -1.9(18) . . . .
C5 C6 C7 C8 179.8(11) . . . .
C1 C7 C8 N1 -0.5(13) . . . .
C6 C7 C8 N1 178.0(10) . . . .
C1 C7 C8 C9 -179.9(11) . . . .
C6 C7 C8 C9 -1.5(18) . . . .
N1 C8 C9 C10 3.1(17) . . . .
C7 C8 C9 C10 -177.5(11) . . . .
C8 C9 C10 C11 -0.6(18) . . . .
C9 C10 C11 C12 -0.7(17) . . . .
C10 C11 C12 N1 -0.6(15) . . . .
C10 C11 C12 C13 -179.3(10) . . . .
N1 C12 C13 C14 -174.3(9) . . . .
C11 C12 C13 C14 4.6(17) . . . .
N1 C12 C13 N2 1.4(13) . . . .
C11 C12 C13 N2 -179.8(9) . . . .
N2 C13 C14 C15 2.3(15) . . . .
C12 C13 C14 C15 177.7(9) . . . .
C13 C14 C15 C16 0.2(14) . . . .
C13 C14 C15 C18 -176.3(10) . . . .
C14 C15 C16 C17 -2.1(14) . . . .
C18 C15 C16 C17 174.7(10) . . . .
C14 C15 C16 C21 -179.2(9) . . . .
C18 C15 C16 C21 -2.4(14) . . . .
C15 C16 C17 N2 1.7(15) . . . .
C21 C16 C17 N2 178.5(10) . . . .
C14 C15 C18 C19 -179.5(10) . . . .
C16 C15 C18 C19 4.1(14) . . . .
C15 C18 C19 C20 43.2(14) . . . .
C15 C18 C19 C22 -50.4(12) . . . .
C18 C19 C20 C21 -82.1(11) . . . .
C22 C19 C20 C21 27.7(10) . . . .
C17 C16 C21 C20 137.5(11) . . . .
C15 C16 C21 C20 -45.6(12) . . . .
C17 C16 C21 C22 -129.4(11) . . . .
C15 C16 C21 C22 47.5(14) . . . .
C19 C20 C21 C16 81.5(11) . . . .
C19 C20 C21 C22 -28.3(10) . . . .
C16 C21 C22 C23 39.3(15) . . . .
C20 C21 C22 C23 146.3(11) . . . .
C16 C21 C22 C24 168.3(11) . . . .
C20 C21 C22 C24 -84.7(13) . . . .
C16 C21 C22 C19 -79.8(11) . . . .
C20 C21 C22 C19 27.3(10) . . . .
C18 C19 C22 C23 -36.7(14) . . . .
C20 C19 C22 C23 -147.0(11) . . . .
C18 C19 C22 C24 -167.4(11) . . . .
C20 C19 C22 C24 82.3(12) . . . .
C18 C19 C22 C21 82.8(10) . . . .
C20 C19 C22 C21 -27.5(10) . . . .
Pt1 C2 C25 C26 96(21) . . . .
C2 C25 C26 C27 -120(19) . . . .
C2 C25 C26 C31 62(19) . . . .
C31 C26 C27 C28 -1.4(19) . . . .
C25 C26 C27 C28 179.9(12) . . . .
C26 C27 C28 C29 2(2) . . . .
C27 C28 C29 C30 -1(2) . . . .
C28 C29 C30 C31 0(2) . . . .
C29 C30 C31 C26 0(2) . . . .
C27 C26 C31 C30 0.4(18) . . . .
C25 C26 C31 C30 179.0(11) . . . .
C11 C12 N1 C8 3.2(15) . . . .
C13 C12 N1 C8 -177.9(9) . . . .
C11 C12 N1 Pt1 177.7(7) . . . .
C13 C12 N1 Pt1 -3.4(11) . . . .
C9 C8 N1 C12 -4.5(15) . . . .
C7 C8 N1 C12 176.1(9) . . . .
C9 C8 N1 Pt1 -179.1(8) . . . .
C7 C8 N1 Pt1 1.5(11) . . . .
C16 C17 N2 C13 0.8(14) . . . .
C16 C17 N2 Pt1 -178.7(8) . . . .
C14 C13 N2 C17 -2.7(14) . . . .
C12 C13 N2 C17 -178.5(9) . . . .
C14 C13 N2 Pt1 176.9(8) . . . .
C12 C13 N2 Pt1 1.0(10) . . . .
C25 C2 Pt1 N1 55(18) . . . .
C25 C2 Pt1 C1 -173(9) . . . .
C25 C2 Pt1 N2 8(9) . . . .
C12 N1 Pt1 C2 -43(13) . . . .
C8 N1 Pt1 C2 131(13) . . . .
C12 N1 Pt1 C1 -176.1(8) . . . .
C8 N1 Pt1 C1 -1.5(7) . . . .
C12 N1 Pt1 N2 3.2(7) . . . .
C8 N1 Pt1 N2 177.9(8) . . . .
C7 C1 Pt1 C2 -177.6(8) . . . .
C3 C1 Pt1 C2 4.3(10) . . . .
C7 C1 Pt1 N1 1.1(8) . . . .
C3 C1 Pt1 N1 -177.0(9) . . . .
C7 C1 Pt1 N2 -0.8(16) . . . .
C3 C1 Pt1 N2 -178.9(9) . . . .
C17 N2 Pt1 C2 -3.9(9) . . . .
C13 N2 Pt1 C2 176.6(7) . . . .
C17 N2 Pt1 N1 177.4(9) . . . .
C13 N2 Pt1 N1 -2.1(6) . . . .
C17 N2 Pt1 C1 179.3(10) . . . .
C13 N2 Pt1 C1 -0.2(14) . . . .
